data_4026498
loop_
_publ_author_name
'Gonzalo Blay'
'Isabel Fern\'andez'
'M. Carmen Mu\~noz'
'Jos\'e R. Pedro'
'Alejandro Recuenco'
'Carlos Vila'

_publ_section_title
;
 Enantioselective Synthesis of Tertiary Alcohols through a
 Zirconium-Catalyzed Friedel-Crafts Alkylation of Pyrroles with
 \a-Ketoesters
;
_journal_name_full 'Journal of Organic Chemistry'
_journal_page_first 6286
_journal_page_last 6294
_journal_paper_doi 10.1021/jo2010704
_journal_volume 76
_journal_year 2011
_chemical_absolute_configuration ad
_chemical_formula_sum 'C12 H12 Cl N O5'
_chemical_formula_weight 285.68
_chemical_name_systematic
;
 ?
;
_space_group_IT_number 4
_symmetry_cell_setting monoclinic
_symmetry_space_group_name_Hall 'P 2yb'
_symmetry_space_group_name_H-M 'P 1 21 1'
_atom_sites_solution_hydrogens geom
_atom_sites_solution_primary direct
_atom_sites_solution_secondary difmap
_audit_creation_method SHELXL-97
_cell_angle_alpha 90.00
_cell_angle_beta 104.521(2)
_cell_angle_gamma 90.00
_cell_formula_units_Z 2
_cell_length_a 8.6560(4)
_cell_length_b 5.9190(2)
_cell_length_c 13.1680(5)
_cell_measurement_reflns_used 200
_cell_measurement_temperature 293(2)
_cell_measurement_theta_max 25
_cell_measurement_theta_min 15
_cell_volume 653.11(5)
_computing_cell_refinement 'HKL DENZO'
_computing_data_collection COLLECT
_computing_data_reduction 'HKL DENZO and SCALEPACK'
_computing_structure_refinement 'SHELXL-97 (Sheldrick, 1997)'
_computing_structure_solution SHELXS-97
_diffrn_ambient_temperature 293(2)
_diffrn_measured_fraction_theta_full 0.995
_diffrn_measured_fraction_theta_max 0.995
_diffrn_radiation_monochromator graphite
_diffrn_radiation_source 'fine-focus sealed tube'
_diffrn_radiation_type MoK\a
_diffrn_radiation_wavelength 0.71073
_diffrn_reflns_av_R_equivalents 0.0104
_diffrn_reflns_av_sigmaI/netI 0.0206
_diffrn_reflns_limit_h_max 11
_diffrn_reflns_limit_h_min -11
_diffrn_reflns_limit_k_max 7
_diffrn_reflns_limit_k_min -7
_diffrn_reflns_limit_l_max 16
_diffrn_reflns_limit_l_min -17
_diffrn_reflns_number 3005
_diffrn_reflns_theta_full 27.53
_diffrn_reflns_theta_max 27.53
_diffrn_reflns_theta_min 2.43
_exptl_absorpt_coefficient_mu 0.308
_exptl_absorpt_correction_T_max 0.9939
_exptl_absorpt_correction_T_min 0.9818
_exptl_absorpt_correction_type empirical
_exptl_absorpt_process_details 'empirical absorption correction:XABS2'
_exptl_crystal_colour colorless
_exptl_crystal_density_diffrn 1.453
_exptl_crystal_description prismatic
_exptl_crystal_F_000 296
_exptl_crystal_size_max 0.06
_exptl_crystal_size_mid 0.04
_exptl_crystal_size_min 0.02
_refine_diff_density_max 0.189
_refine_diff_density_min -0.243
_refine_diff_density_rms 0.034
_refine_ls_abs_structure_details 'Flack H D (1983), Acta Cryst. A39, 876-881'
_refine_ls_abs_structure_Flack 0.04(7)
_refine_ls_extinction_method none
_refine_ls_goodness_of_fit_ref 0.998
_refine_ls_hydrogen_treatment mixed
_refine_ls_matrix_type full
_refine_ls_number_parameters 181
_refine_ls_number_reflns 3005
_refine_ls_number_restraints 1
_refine_ls_restrained_S_all 0.997
_refine_ls_R_factor_all 0.0427
_refine_ls_R_factor_gt 0.0347
_refine_ls_shift/su_max 0.001
_refine_ls_shift/su_mean 0.000
_refine_ls_structure_factor_coef Fsqd
_refine_ls_weighting_details 'calc w=1/[\s^2^(Fo^2^)+(0.0713P)^2^+0.0311P] where P=(Fo^2^+2Fc^2^)/3'
_refine_ls_weighting_scheme calc
_refine_ls_wR_factor_gt 0.0970
_refine_ls_wR_factor_ref 0.1031
_reflns_number_gt 2564
_reflns_number_total 3005
_reflns_threshold_expression >2sigma(I)
_cod_data_source_file jo2010704_si_002.cif
_cod_data_source_block ja613
_cod_original_cell_volume 653.11(4)
_cod_database_code 4026498

loop_
_symmetry_equiv_pos_as_xyz
'x, y, z'
'-x, y+1/2, -z'

loop_
_atom_site_label
_atom_site_type_symbol
_atom_site_fract_x
_atom_site_fract_y
_atom_site_fract_z
_atom_site_U_iso_or_equiv
_atom_site_adp_type
_atom_site_occupancy
_atom_site_symmetry_multiplicity
_atom_site_calc_flag
_atom_site_refinement_flags
Cl Cl 0.20983(8) 0.21934(15) 0.56686(4) 0.0860(2) Uani 1 1 d .
O1 O 0.38158(15) -0.1677(2) 0.13618(10) 0.0485(3) Uani 1 1 d .
O2 O 0.46730(15) 0.3852(2) 0.08603(11) 0.0550(3) Uani 1 1 d .
O3 O -0.00025(15) 0.3474(3) -0.05288(11) 0.0614(4) Uani 1 1 d .
O4 O 0.69171(16) -0.1332(3) 0.17072(11) 0.0603(4) Uani 1 1 d .
O5 O 0.70424(14) 0.1912(3) 0.25944(11) 0.0588(4) Uani 1 1 d .
N6 N 0.22685(16) 0.2082(3) 0.05192(12) 0.0442(3) Uani 1 1 d .
C1 C 0.44694(18) 0.0373(3) 0.18060(13) 0.0391(3) Uani 1 1 d .
C2 C 0.38607(18) 0.2290(3) 0.10117(12) 0.0383(3) Uani 1 1 d .
C3 C 0.1385(2) 0.3742(3) -0.00688(14) 0.0477(4) Uani 1 1 d .
H3 H 0.1863 0.5131 -0.0120 0.082(2) Uiso 1 1 calc R
C4 C 0.63016(19) 0.0222(3) 0.20261(13) 0.0419(4) Uani 1 1 d .
C5 C 0.8786(2) 0.1992(5) 0.28143(18) 0.0625(5) Uani 1 1 d .
H5A H 0.9190 0.0529 0.2671 0.082(2) Uiso 1 1 calc R
H5B H 0.9232 0.2341 0.3549 0.082(2) Uiso 1 1 calc R
C6 C 0.9274(3) 0.3724(5) 0.2157(2) 0.0731(6) Uani 1 1 d .
H6A H 1.0418 0.3760 0.2302 0.082(2) Uiso 1 1 calc R
H6B H 0.8889 0.5173 0.2310 0.082(2) Uiso 1 1 calc R
H6C H 0.8836 0.3368 0.1431 0.082(2) Uiso 1 1 calc R
C7 C 0.38948(18) 0.0850(3) 0.27990(13) 0.0394(3) Uani 1 1 d .
C8 C 0.2998(2) -0.0754(3) 0.31569(15) 0.0472(4) Uani 1 1 d .
H8 H 0.2759 -0.2115 0.2799 0.082(2) Uiso 1 1 calc R
C9 C 0.2452(2) -0.0354(4) 0.40443(16) 0.0543(5) Uani 1 1 d .
H9 H 0.1863 -0.1447 0.4289 0.082(2) Uiso 1 1 calc R
C10 C 0.2794(2) 0.1686(4) 0.45593(14) 0.0526(5) Uani 1 1 d .
C11 C 0.3660(2) 0.3316(3) 0.42103(14) 0.0527(4) Uani 1 1 d .
H11 H 0.3874 0.4687 0.4563 0.082(2) Uiso 1 1 calc R
C12 C 0.4217(2) 0.2903(3) 0.33246(14) 0.0480(4) Uani 1 1 d .
H12 H 0.4806 0.4001 0.3083 0.082(2) Uiso 1 1 calc R
H1N H 0.184(3) 0.094(4) 0.0627(15) 0.045(6) Uiso 1 1 d .
H1O H 0.449(3) -0.254(4) 0.1182(17) 0.059(6) Uiso 1 1 d .

loop_
_atom_site_aniso_label
_atom_site_aniso_U_11
_atom_site_aniso_U_22
_atom_site_aniso_U_33
_atom_site_aniso_U_23
_atom_site_aniso_U_13
_atom_site_aniso_U_12
Cl 0.0960(5) 0.1101(5) 0.0627(3) -0.0108(4) 0.0402(3) 0.0072(4)
O1 0.0426(6) 0.0370(7) 0.0670(8) -0.0114(6) 0.0158(6) -0.0012(5)
O2 0.0406(6) 0.0474(7) 0.0735(8) 0.0074(6) 0.0076(6) -0.0052(6)
O3 0.0370(7) 0.0675(9) 0.0730(8) 0.0037(7) 0.0013(6) 0.0122(7)
O4 0.0436(7) 0.0707(9) 0.0692(8) -0.0087(7) 0.0189(6) 0.0160(6)
O5 0.0266(6) 0.0614(8) 0.0848(9) -0.0078(8) 0.0072(6) 0.0007(6)
N6 0.0294(6) 0.0469(8) 0.0552(8) 0.0052(7) 0.0082(6) -0.0008(7)
C1 0.0294(7) 0.0370(8) 0.0506(8) -0.0027(7) 0.0094(7) 0.0007(6)
C2 0.0314(7) 0.0371(8) 0.0467(8) -0.0043(7) 0.0103(6) 0.0004(7)
C3 0.0377(8) 0.0526(10) 0.0526(9) 0.0004(8) 0.0113(7) 0.0081(8)
C4 0.0330(8) 0.0471(9) 0.0462(8) 0.0052(7) 0.0110(7) 0.0055(7)
C5 0.0273(8) 0.0723(13) 0.0830(13) 0.0031(12) 0.0048(8) -0.0022(9)
C6 0.0519(12) 0.0817(15) 0.0908(15) 0.0109(14) 0.0276(11) 0.0004(12)
C7 0.0296(7) 0.0420(8) 0.0452(8) 0.0014(7) 0.0067(6) 0.0056(6)
C8 0.0419(9) 0.0404(9) 0.0601(10) -0.0030(8) 0.0146(7) 0.0002(7)
C9 0.0489(10) 0.0577(11) 0.0600(11) 0.0077(9) 0.0203(8) 0.0015(8)
C10 0.0459(9) 0.0654(12) 0.0465(8) 0.0001(8) 0.0118(7) 0.0124(9)
C11 0.0467(9) 0.0546(11) 0.0544(10) -0.0121(9) 0.0082(8) 0.0046(9)
C12 0.0403(9) 0.0453(9) 0.0579(10) -0.0061(7) 0.0116(8) -0.0012(7)

loop_
_atom_type_symbol
_atom_type_description
_atom_type_scat_dispersion_real
_atom_type_scat_dispersion_imag
_atom_type_scat_source
C C 0.0033 0.0016 'International Tables Vol C Tables 4.2.6.8 and 6.1.1.4'
H H 0.0000 0.0000 'International Tables Vol C Tables 4.2.6.8 and 6.1.1.4'
N N 0.0061 0.0033 'International Tables Vol C Tables 4.2.6.8 and 6.1.1.4'
O O 0.0106 0.0060 'International Tables Vol C Tables 4.2.6.8 and 6.1.1.4'
Cl Cl 0.1484 0.1585 'International Tables Vol C Tables 4.2.6.8 and 6.1.1.4'

loop_
_geom_angle_atom_site_label_1
_geom_angle_atom_site_label_2
_geom_angle_atom_site_label_3
_geom_angle
C1 O1 H1O 113.7(15)
C4 O5 C5 117.91(16)
C3 N6 C2 123.91(17)
C3 N6 H1N 119.5(15)
C2 N6 H1N 116.5(15)
O1 C1 C7 109.30(14)
O1 C1 C4 108.46(13)
C7 C1 C4 112.81(13)
O1 C1 C2 108.65(12)
C7 C1 C2 108.26(13)
C4 C1 C2 109.29(13)
O2 C2 N6 123.18(16)
O2 C2 C1 124.09(14)
N6 C2 C1 112.69(14)
O3 C3 N6 122.32(19)
O3 C3 H3 118.8
N6 C3 H3 118.8
O4 C4 O5 126.19(16)
O4 C4 C1 120.56(16)
O5 C4 C1 113.24(13)
O5 C5 C6 109.90(18)
O5 C5 H5A 109.7
C6 C5 H5A 109.7
O5 C5 H5B 109.7
C6 C5 H5B 109.7
H5A C5 H5B 108.2
C5 C6 H6A 109.5
C5 C6 H6B 109.5
H6A C6 H6B 109.5
C5 C6 H6C 109.5
H6A C6 H6C 109.5
H6B C6 H6C 109.5
C8 C7 C12 119.34(16)
C8 C7 C1 119.57(15)
C12 C7 C1 121.05(15)
C7 C8 C9 120.65(17)
C7 C8 H8 119.7
C9 C8 H8 119.7
C10 C9 C8 119.15(18)
C10 C9 H9 120.4
C8 C9 H9 120.4
C11 C10 C9 121.29(18)
C11 C10 Cl 119.57(16)
C9 C10 Cl 119.13(17)
C10 C11 C12 119.42(18)
C10 C11 H11 120.3
C12 C11 H11 120.3
C7 C12 C11 120.14(18)
C7 C12 H12 119.9
C11 C12 H12 119.9

loop_
_geom_bond_atom_site_label_1
_geom_bond_atom_site_label_2
_geom_bond_distance
Cl C10 1.7402(19)
O1 C1 1.403(2)
O1 H1O 0.86(3)
O2 C2 1.208(2)
O3 C3 1.212(2)
O4 C4 1.191(2)
O5 C4 1.316(2)
O5 C5 1.464(2)
N6 C3 1.361(2)
N6 C2 1.374(2)
N6 H1N 0.80(2)
C1 C7 1.537(2)
C1 C4 1.542(2)
C1 C2 1.544(2)
C3 H3 0.9300
C5 C6 1.470(3)
C5 H5A 0.9700
C5 H5B 0.9700
C6 H6A 0.9600
C6 H6B 0.9600
C6 H6C 0.9600
C7 C8 1.381(2)
C7 C12 1.392(2)
C8 C9 1.386(3)
C8 H8 0.9300
C9 C10 1.380(3)
C9 H9 0.9300
C10 C11 1.370(3)
C11 C12 1.391(3)
C11 H11 0.9300
C12 H12 0.9300
